data_4347197
loop_
_publ_author_name
'Neudeck, Sven'
'Maji, Somnath'
'L\'opez, Isidoro'
'Dechert, Sebastian'
'Benet-Buchholz, Jordi'
'Llobet, Antoni'
'Meyer, Franc'

_publ_section_title
;
 Establishing the Family of Diruthenium Water Oxidation Catalysts Based on
 the Bis(bipyridyl)pyrazolate Ligand System.
;
_journal_issue 5
_journal_name_full 'Inorganic chemistry'
_journal_page_first 2508
_journal_page_last 2521
_journal_paper_doi 10.1021/acs.inorgchem.5b02869
_journal_volume 55
_journal_year 2016
_chemical_formula_sum 'C49 H49 Cl5 F12 N10 O2 P2 Ru2'
_chemical_formula_weight 1479.31
_space_group_IT_number 14
_space_group_name_Hall '-P 2ybc'
_space_group_name_H-M_alt 'P 1 21/c 1'
_symmetry_cell_setting monoclinic
_symmetry_space_group_name_H-M 'P 1 21/c 1'
_atom_sites_solution_hydrogens geom
_atom_sites_solution_primary direct
_atom_sites_solution_secondary difmap
_audit_creation_method SHELXL-97
_cell_angle_alpha 90.00
_cell_angle_beta 99.156(2)
_cell_angle_gamma 90.00
_cell_formula_units_Z 4
_cell_length_a 22.8720(13)
_cell_length_b 12.3439(7)
_cell_length_c 20.2201(13)
_cell_measurement_reflns_used 9994
_cell_measurement_temperature 100(2)
_cell_measurement_theta_max 30.92
_cell_measurement_theta_min 2.21
_cell_volume 5636.0(6)
_computing_cell_refinement 'Bruker APEX2 v2011.4-0'
_computing_data_collection 'Bruker APEX2 v2011.4-0'
_computing_data_reduction 'Bruker SAINT V7.60A'
_computing_molecular_graphics 'Bruker SHELXTL'
_computing_publication_material 'Bruker SHELXTL'
_computing_structure_refinement 'SHELXS-97 (Sheldrick, 2008)'
_computing_structure_solution Sir2011
_diffrn_ambient_temperature 100(2)
_diffrn_detector_area_resol_mean 512
_diffrn_detector_type '4K CCD area detector APEX II'
_diffrn_measured_fraction_theta_full 0.999
_diffrn_measured_fraction_theta_max 0.981
_diffrn_measurement_device_type 'Kappa 4-axis goniometer bruker-nonius'
_diffrn_measurement_method
;
 Fullsphere data collection, phi and omega scans
;
_diffrn_measurement_specimen_support 'magnetic support whith MicroMount'
_diffrn_radiation_monochromator 'Multilayer Montel 200 mirrors'
_diffrn_radiation_type MoK\a
_diffrn_radiation_wavelength 0.71073
_diffrn_reflns_av_R_equivalents 0.0582
_diffrn_reflns_av_sigmaI/netI 0.0894
_diffrn_reflns_limit_h_max 33
_diffrn_reflns_limit_h_min -29
_diffrn_reflns_limit_k_max 17
_diffrn_reflns_limit_k_min -17
_diffrn_reflns_limit_l_max 29
_diffrn_reflns_limit_l_min -18
_diffrn_reflns_number 42104
_diffrn_reflns_theta_full 25.00
_diffrn_reflns_theta_max 31.01
_diffrn_reflns_theta_min 0.90
_diffrn_source 'rotating anode X-ray tube'
_diffrn_source_current 70
_diffrn_source_power 50
_diffrn_source_size '3 mm x 0.3 mm fine focus'
_diffrn_source_type 'Bruker-Nonius FR 591'
_exptl_absorpt_coefficient_mu 0.920
_exptl_absorpt_correction_T_max 1.00
_exptl_absorpt_correction_T_min 0.86
_exptl_absorpt_correction_type empirical
_exptl_absorpt_process_details
; 
 SADABS Version 2008/1 Bruker-Nonius
 Blessing, Acta Cryst. (1995) A51 33-38
;
_exptl_crystal_density_diffrn 1.743
_exptl_crystal_density_method 'not measured'
_exptl_crystal_description block
_exptl_crystal_F_000 2960
_exptl_crystal_size_max 0.30
_exptl_crystal_size_mid 0.05
_exptl_crystal_size_min 0.03
_refine_diff_density_max 2.798
_refine_diff_density_min -2.679
_refine_diff_density_rms 0.203
_refine_ls_extinction_method none
_refine_ls_goodness_of_fit_ref 1.047
_refine_ls_hydrogen_treatment noref
_refine_ls_matrix_type full
_refine_ls_number_parameters 816
_refine_ls_number_reflns 17663
_refine_ls_number_restraints 423
_refine_ls_restrained_S_all 1.046
_refine_ls_R_factor_all 0.1254
_refine_ls_R_factor_gt 0.0743
_refine_ls_shift/su_max 0.001
_refine_ls_shift/su_mean 0.000
_refine_ls_structure_factor_coef Fsqd
_refine_ls_weighting_details 'calc w=1/[\s^2^(Fo^2^)+(0.1267P)^2^+14.2576P] where P=(Fo^2^+2Fc^2^)/3'
_refine_ls_weighting_scheme calc
_refine_ls_wR_factor_gt 0.1976
_refine_ls_wR_factor_ref 0.2332
_reflns_number_gt 11225
_reflns_number_total 17663
_reflns_threshold_expression >2sigma(I)
_cod_data_source_file ic5b02869_si_002.cif
_cod_data_source_block meclh2o
_cod_depositor_comments
;
The following automatic conversions were performed:

data name '_diffrn_measurement_specimen_suppport' was replaced with
'_diffrn_measurement_specimen_support' as specified in the
replacement file
'/home/saulius/struct/COD-crude-data/automatic-downloads/DataCite-retrospective/ACS/depositions/lib/lists/replacement-tags.lst'.

Automatic conversion script
Id: cif_correct_tags 6909 2019-04-08 15:41:33Z antanas 

The following automatic conversions were performed:

data item '_symmetry_cell_setting' value 'Monoclinic' was changed to
'monoclinic' in accordance with the
/home/saulius/struct/COD-crude-data/automatic-downloads/DataCite-retrospective/ACS/depositions/lib/dictionaries/cif_core.dic
dictionary named 'cif_core.dic' version 2.4.2 last updated on
2011-04-26.

Automatic conversion script
Id: cif_fix_values 6909 2019-04-08 15:41:33Z antanas 
;
_cod_original_sg_symbol_H-M P2(1)/c
_cod_database_code 4347197

loop_
_symmetry_equiv_pos_as_xyz
'x, y, z'
'-x, y+1/2, -z+1/2'
'-x, -y, -z'
'x, -y-1/2, z-1/2'

loop_
_atom_site_label
_atom_site_type_symbol
_atom_site_fract_x
_atom_site_fract_y
_atom_site_fract_z
_atom_site_U_iso_or_equiv
_atom_site_adp_type
_atom_site_occupancy
_atom_site_symmetry_multiplicity
_atom_site_calc_flag
_atom_site_refinement_flags
_atom_site_disorder_assembly
_atom_site_disorder_group
C1 C 0.39391(15) 1.0567(3) 0.59981(19) 0.0210(8) Uani 1 1 d . . .
H1 H 0.3724 1.0321 0.6334 0.025 Uiso 1 1 calc R . .
C2 C 0.43639(16) 1.1363(3) 0.6161(2) 0.0240(8) Uani 1 1 d . . .
H2 H 0.4434 1.1661 0.6600 0.029 Uiso 1 1 calc R . .
C3 C 0.46825(17) 1.1717(4) 0.5683(2) 0.0291(10) Uani 1 1 d . . .
H3 H 0.4977 1.2260 0.5789 0.035 Uiso 1 1 calc R . .
C4 C 0.45719(16) 1.1280(3) 0.5044(2) 0.0259(9) Uani 1 1 d . . .
H4 H 0.4784 1.1521 0.4704 0.031 Uiso 1 1 calc R . .
C5 C 0.41377(15) 1.0471(3) 0.49130(19) 0.0208(8) Uani 1 1 d . . .
C6 C 0.39857(14) 0.9939(3) 0.42576(19) 0.0215(8) Uani 1 1 d . . .
C7 C 0.42342(16) 1.0135(3) 0.3684(2) 0.0268(9) Uani 1 1 d . . .
H7 H 0.4535 1.0667 0.3686 0.032 Uiso 1 1 calc R . .
C8 C 0.40361(17) 0.9545(4) 0.3112(2) 0.0304(10) Uani 1 1 d . . .
H8 H 0.4205 0.9667 0.2718 0.036 Uiso 1 1 calc R . .
C9 C 0.35931(17) 0.8777(4) 0.3107(2) 0.0272(9) Uani 1 1 d . . .
H9 H 0.3460 0.8368 0.2714 0.033 Uiso 1 1 calc R . .
C10 C 0.33461(15) 0.8613(3) 0.36822(18) 0.0198(8) Uani 1 1 d . . .
C11 C 0.28890(14) 0.7831(3) 0.37914(18) 0.0181(7) Uani 1 1 d . . .
C12 C 0.25819(15) 0.7013(3) 0.33954(18) 0.0191(8) Uani 1 1 d . . .
C13 C 0.26039(18) 0.6742(4) 0.2682(2) 0.0301(10) Uani 1 1 d . . .
H13A H 0.2202 0.6609 0.2447 0.045 Uiso 1 1 calc R . .
H13B H 0.2845 0.6090 0.2661 0.045 Uiso 1 1 calc R . .
H13C H 0.2780 0.7347 0.2469 0.045 Uiso 1 1 calc R . .
C14 C 0.22357(15) 0.6536(3) 0.38270(18) 0.0188(8) Uani 1 1 d . . .
C15 C 0.18149(15) 0.5644(3) 0.37340(18) 0.0206(8) Uani 1 1 d . . .
C16 C 0.16547(17) 0.5003(3) 0.3171(2) 0.0268(9) Uani 1 1 d . . .
H16 H 0.1839 0.5099 0.2786 0.032 Uiso 1 1 calc R . .
C17 C 0.12210(18) 0.4220(4) 0.3179(2) 0.0311(10) Uani 1 1 d . . .
H17 H 0.1108 0.3777 0.2795 0.037 Uiso 1 1 calc R . .
C18 C 0.09499(17) 0.4077(3) 0.3741(2) 0.0278(10) Uani 1 1 d . . .
H18 H 0.0649 0.3548 0.3744 0.033 Uiso 1 1 calc R . .
C19 C 0.11267(15) 0.4714(3) 0.4290(2) 0.0224(8) Uani 1 1 d . . .
C20 C 0.09007(15) 0.4682(3) 0.4932(2) 0.0237(9) Uani 1 1 d . . .
C21 C 0.04909(18) 0.3903(3) 0.5088(2) 0.0293(10) Uani 1 1 d . . .
H21 H 0.0347 0.3359 0.4771 0.035 Uiso 1 1 calc R . .
C22 C 0.03033(17) 0.3934(4) 0.5694(2) 0.0323(10) Uani 1 1 d . . .
H22 H 0.0033 0.3405 0.5806 0.039 Uiso 1 1 calc R . .
C23 C 0.05076(16) 0.4733(4) 0.6142(2) 0.0309(10) Uani 1 1 d . . .
H23 H 0.0370 0.4777 0.6560 0.037 Uiso 1 1 calc R . .
C24 C 0.09205(16) 0.5487(4) 0.5979(2) 0.0279(9) Uani 1 1 d . . .
H24 H 0.1061 0.6039 0.6291 0.033 Uiso 1 1 calc R . .
C25 C 0.26623(16) 1.1111(3) 0.4576(2) 0.0248(9) Uani 1 1 d . . .
H25 H 0.3061 1.1329 0.4580 0.030 Uiso 1 1 calc R . .
C26 C 0.22122(19) 1.1850(4) 0.4379(2) 0.0337(11) Uani 1 1 d . . .
H26 H 0.2306 1.2563 0.4253 0.040 Uiso 1 1 calc R . .
C27 C 0.16322(18) 1.1556(4) 0.4366(3) 0.0355(11) Uani 1 1 d . . .
H27 H 0.1319 1.2050 0.4227 0.043 Uiso 1 1 calc R . .
C28 C 0.15209(17) 1.0519(4) 0.4561(3) 0.0352(11) Uani 1 1 d . . .
H28 H 0.1124 1.0290 0.4560 0.042 Uiso 1 1 calc R . .
C29 C 0.19837(15) 0.9810(3) 0.4759(2) 0.0254(9) Uani 1 1 d . . .
H29 H 0.1898 0.9100 0.4898 0.030 Uiso 1 1 calc R . .
C30 C 0.40412(15) 0.7057(3) 0.49514(18) 0.0202(8) Uani 1 1 d . . .
H30 H 0.3827 0.7021 0.4509 0.024 Uiso 1 1 calc R . .
C31 C 0.45116(18) 0.6331(3) 0.5126(2) 0.0255(9) Uani 1 1 d . . .
H31 H 0.4617 0.5826 0.4810 0.031 Uiso 1 1 calc R . .
C32 C 0.48183(17) 0.6376(3) 0.5775(2) 0.0264(9) Uani 1 1 d . . .
H32 H 0.5142 0.5903 0.5913 0.032 Uiso 1 1 calc R . .
C33 C 0.46458(17) 0.7118(3) 0.6218(2) 0.0265(9) Uani 1 1 d . . .
H33 H 0.4848 0.7155 0.6666 0.032 Uiso 1 1 calc R . .
C34 C 0.41764(16) 0.7806(3) 0.60038(19) 0.0229(8) Uani 1 1 d . . .
H34 H 0.4060 0.8308 0.6315 0.027 Uiso 1 1 calc R . .
C35 C 0.09499(15) 0.7768(3) 0.40563(19) 0.0208(8) Uani 1 1 d . . .
H35 H 0.1183 0.7467 0.3753 0.025 Uiso 1 1 calc R . .
C36 C 0.04820(16) 0.8442(3) 0.3804(2) 0.0230(8) Uani 1 1 d . . .
H36 H 0.0401 0.8602 0.3339 0.028 Uiso 1 1 calc R . .
C37 C 0.01353(16) 0.8878(3) 0.4239(2) 0.0254(9) Uani 1 1 d . . .
H37 H -0.0191 0.9333 0.4076 0.030 Uiso 1 1 calc R . .
C38 C 0.02708(16) 0.8642(3) 0.4917(2) 0.0256(9) Uani 1 1 d . . .
H38 H 0.0043 0.8939 0.5227 0.031 Uiso 1 1 calc R . .
C39 C 0.07502(16) 0.7958(3) 0.5132(2) 0.0227(8) Uani 1 1 d . . .
H39 H 0.0844 0.7790 0.5595 0.027 Uiso 1 1 calc R . .
C40 C 0.29532(16) 0.5784(3) 0.5763(2) 0.0250(9) Uani 1 1 d . . .
H40 H 0.3010 0.6545 0.5742 0.030 Uiso 1 1 calc R . .
C41 C 0.34153(17) 0.5136(4) 0.6078(2) 0.0320(10) Uani 1 1 d . . .
H41 H 0.3779 0.5459 0.6272 0.038 Uiso 1 1 calc R . .
C42 C 0.33475(19) 0.4055(4) 0.6108(3) 0.0367(12) Uani 1 1 d . . .
H42 H 0.3661 0.3610 0.6320 0.044 Uiso 1 1 calc R . .
C43 C 0.2812(2) 0.3603(4) 0.5825(3) 0.0402(13) Uani 1 1 d . . .
H43 H 0.2754 0.2841 0.5835 0.048 Uiso 1 1 calc R . .
C44 C 0.23633(18) 0.4276(4) 0.5528(2) 0.0332(11) Uani 1 1 d . . .
H44 H 0.1993 0.3965 0.5344 0.040 Uiso 1 1 calc R . .
N1 N 0.38214(12) 1.0136(3) 0.53901(16) 0.0193(7) Uani 1 1 d . . .
N2 N 0.35453(12) 0.9187(3) 0.42386(16) 0.0183(7) Uani 1 1 d . . .
N3 N 0.27277(12) 0.7828(2) 0.44185(15) 0.0170(6) Uani 1 1 d . . .
N4 N 0.23220(12) 0.7046(2) 0.44429(15) 0.0174(6) Uani 1 1 d . . .
N5 N 0.15474(12) 0.5490(2) 0.42803(16) 0.0188(7) Uani 1 1 d . . .
N6 N 0.11247(12) 0.5445(3) 0.53855(16) 0.0207(7) Uani 1 1 d . . .
N7 N 0.25529(12) 1.0097(3) 0.47606(15) 0.0194(7) Uani 1 1 d . . .
N8 N 0.38743(12) 0.7798(3) 0.53688(15) 0.0180(6) Uani 1 1 d . . .
N9 N 0.10862(12) 0.7524(3) 0.47022(15) 0.0177(6) Uani 1 1 d . . .
N10 N 0.24307(12) 0.5358(3) 0.54888(16) 0.0196(7) Uani 1 1 d . . .
Cl1 Cl 0.28558(4) 0.88359(8) 0.61166(5) 0.0246(2) Uani 1 1 d . . .
O1 O 0.18921(10) 0.7295(2) 0.60012(13) 0.0237(6) Uani 1 1 d . . .
H1W H 0.2017 0.6881 0.6248 0.036 Uiso 1 1 d R . .
H2W H 0.1963 0.7844 0.6072 0.036 Uiso 1 1 d R . .
Ru1 Ru 0.321384(11) 0.89484(2) 0.505663(14) 0.01601(6) Uani 1 1 d . . .
Ru2 Ru 0.175502(11) 0.64050(2) 0.506890(14) 0.01736(6) Uani 1 1 d . . .
F1B F 0.45768(17) 0.4660(2) 0.28712(16) 0.0591(10) Uani 1 1 d . . .
F2B F 0.48787(13) 0.5898(3) 0.21884(15) 0.0525(8) Uani 1 1 d . . .
F3B F 0.39775(11) 0.6033(3) 0.24732(14) 0.0451(8) Uani 1 1 d . . .
F4B F 0.43683(14) 0.5956(3) 0.35641(13) 0.0519(9) Uani 1 1 d . . .
F5B F 0.46736(15) 0.7218(2) 0.28904(16) 0.0507(9) Uani 1 1 d . . .
F6B F 0.52710(13) 0.5834(3) 0.32935(19) 0.0669(11) Uani 1 1 d . . .
P1B P 0.46274(4) 0.59424(9) 0.28832(5) 0.0239(2) Uani 1 1 d . . .
F1C F 0.03764(18) 0.7677(3) 0.1710(2) 0.0598(12) Uani 0.748(2) 1 d PDU A 1
F2C F 0.06722(13) 0.5949(3) 0.16545(18) 0.0432(10) Uani 0.748(2) 1 d PDU A 1
F3C F 0.06742(17) 0.6713(4) 0.26493(18) 0.0612(12) Uani 0.748(2) 1 d PDU A 1
F4C F -0.00136(18) 0.5422(3) 0.2271(2) 0.0550(11) Uani 0.748(2) 1 d PDU A 1
F5C F -0.02897(14) 0.7204(3) 0.23517(18) 0.0463(10) Uani 0.748(2) 1 d PDU A 1
F6C F -0.02838(15) 0.6410(4) 0.13458(16) 0.0474(11) Uani 0.748(2) 1 d PDU A 1
P1C P 0.01891(6) 0.65586(12) 0.20110(7) 0.0246(3) Uani 0.748(2) 1 d PDU A 1
F1C' F 0.0141(4) 0.7958(4) 0.2181(5) 0.052(2) Uani 0.252(2) 1 d PDU A 2
F2C' F 0.0797(2) 0.6744(9) 0.1984(5) 0.054(2) Uani 0.252(2) 1 d PDU A 2
F3C' F 0.0347(4) 0.6472(8) 0.2865(2) 0.042(2) Uani 0.252(2) 1 d PDU A 2
F4C' F 0.0111(5) 0.5404(4) 0.1958(5) 0.053(2) Uani 0.252(2) 1 d PDU A 2
F5C' F -0.0551(2) 0.6693(9) 0.2212(5) 0.057(2) Uani 0.252(2) 1 d PDU A 2
F6C' F -0.0082(4) 0.6881(8) 0.1312(2) 0.039(2) Uani 0.252(2) 1 d PDU A 2
P1C' P 0.01224(17) 0.6675(3) 0.20939(19) 0.0368(12) Uani 0.252(2) 1 d PDU A 2
O1R O 0.21965(15) -0.0731(3) 0.19634(17) 0.0408(9) Uani 1 1 d . . .
C1R C 0.2045(2) -0.0254(4) 0.2446(2) 0.0359(11) Uani 1 1 d . . .
C2R C 0.2341(3) 0.0781(6) 0.2686(4) 0.073(2) Uani 1 1 d . . .
H2RA H 0.2610 0.1004 0.2379 0.110 Uiso 1 1 calc R . .
H2RB H 0.2567 0.0675 0.3136 0.110 Uiso 1 1 calc R . .
H2RC H 0.2041 0.1343 0.2702 0.110 Uiso 1 1 calc R . .
C3R C 0.1593(2) -0.0673(5) 0.2794(3) 0.0484(14) Uani 1 1 d . . .
H3RA H 0.1463 -0.1384 0.2609 0.073 Uiso 1 1 calc R . .
H3RB H 0.1255 -0.0175 0.2738 0.073 Uiso 1 1 calc R . .
H3RC H 0.1752 -0.0748 0.3271 0.073 Uiso 1 1 calc R . .
C1S C 0.1879(3) 0.4072(5) 0.1387(4) 0.0701(17) Uani 0.812(2) 1 d PDU B 1
H1S1 H 0.1670 0.4665 0.1582 0.084 Uiso 0.812(2) 1 calc PR B 1
H1S2 H 0.2022 0.4355 0.0984 0.084 Uiso 0.812(2) 1 calc PR B 1
Cl1S Cl 0.24925(10) 0.36362(18) 0.19818(11) 0.0695(6) Uani 0.812(2) 1 d PDU B 1
Cl2S Cl 0.13882(9) 0.2986(2) 0.11621(15) 0.0836(8) Uani 0.812(2) 1 d PDU B 1
C1S' C 0.1930(5) 0.3810(6) 0.1294(11) 0.0701(17) Uani 0.188(2) 1 d PDU B 2
H1S3 H 0.2322 0.3953 0.1566 0.084 Uiso 0.188(2) 1 calc PR B 2
H1S4 H 0.1985 0.3728 0.0821 0.084 Uiso 0.188(2) 1 calc PR B 2
Cl1' Cl 0.1446(4) 0.4917(5) 0.1369(5) 0.0695(6) Uani 0.188(2) 1 d PDU B 2
Cl2' Cl 0.1628(4) 0.2595(5) 0.1575(6) 0.0836(8) Uani 0.188(2) 1 d PDU B 2
C1T C 0.3343(3) 0.3965(8) 0.3579(4) 0.090(3) Uani 1 1 d . C 1
H1T1 H 0.3575 0.4506 0.3369 0.107 Uiso 1 1 calc R C 1
H1T2 H 0.2921 0.4064 0.3385 0.107 Uiso 1 1 calc R C 1
Cl1T Cl 0.35647(11) 0.2673(2) 0.33785(18) 0.1289(12) Uani 1 1 d . C 1
Cl2T Cl 0.34244(13) 0.4199(3) 0.43832(17) 0.1508(13) Uani 1 1 d . C 1

loop_
_atom_site_aniso_label
_atom_site_aniso_U_11
_atom_site_aniso_U_22
_atom_site_aniso_U_33
_atom_site_aniso_U_23
_atom_site_aniso_U_13
_atom_site_aniso_U_12
C1 0.0211(14) 0.0162(17) 0.0269(17) 0.0025(14) 0.0071(13) -0.0005(13)
C2 0.0220(15) 0.0221(18) 0.0279(18) -0.0024(16) 0.0041(13) -0.0059(14)
C3 0.0209(15) 0.027(2) 0.039(2) -0.0017(18) 0.0057(15) -0.0083(15)
C4 0.0215(15) 0.026(2) 0.0314(19) 0.0037(16) 0.0081(14) 0.0008(14)
C5 0.0175(14) 0.0185(17) 0.0267(17) 0.0020(14) 0.0043(12) -0.0020(13)
C6 0.0146(13) 0.0208(18) 0.0299(18) 0.0032(15) 0.0058(12) -0.0020(13)
C7 0.0218(15) 0.027(2) 0.0328(19) 0.0044(17) 0.0095(14) -0.0067(15)
C8 0.0295(17) 0.036(2) 0.0288(19) 0.0005(17) 0.0144(14) -0.0092(17)
C9 0.0245(16) 0.029(2) 0.0302(18) -0.0029(16) 0.0110(14) -0.0088(15)
C10 0.0172(13) 0.0176(17) 0.0253(16) 0.0009(14) 0.0058(12) 0.0002(13)
C11 0.0147(13) 0.0165(16) 0.0239(16) 0.0017(14) 0.0052(12) 0.0009(12)
C12 0.0163(13) 0.0149(16) 0.0265(17) -0.0001(14) 0.0045(12) -0.0011(12)
C13 0.0302(18) 0.035(2) 0.0255(18) -0.0066(17) 0.0063(15) -0.0059(17)
C14 0.0162(13) 0.0107(15) 0.0284(17) -0.0044(14) 0.0004(12) 0.0011(12)
C15 0.0163(14) 0.0187(17) 0.0257(17) 0.0015(15) 0.0001(12) 0.0007(13)
C16 0.0260(16) 0.0222(19) 0.032(2) -0.0044(16) 0.0036(15) -0.0023(15)
C17 0.0303(19) 0.0190(19) 0.041(2) -0.0028(18) -0.0024(17) -0.0025(16)
C18 0.0203(15) 0.0165(18) 0.044(2) -0.0006(17) -0.0022(15) -0.0023(14)
C19 0.0173(14) 0.0173(17) 0.0328(19) 0.0038(15) 0.0044(13) -0.0018(13)
C20 0.0152(14) 0.0172(17) 0.038(2) 0.0058(16) 0.0014(13) -0.0008(13)
C21 0.0263(17) 0.0176(18) 0.042(2) 0.0080(17) 0.0006(16) -0.0021(15)
C22 0.0184(15) 0.029(2) 0.051(2) 0.0155(19) 0.0095(15) -0.0065(15)
C23 0.0174(15) 0.032(2) 0.044(2) 0.0124(19) 0.0076(15) -0.0006(15)
C24 0.0196(15) 0.026(2) 0.038(2) 0.0082(17) 0.0049(14) 0.0004(15)
C25 0.0222(15) 0.0173(17) 0.036(2) 0.0017(16) 0.0072(14) -0.0028(14)
C26 0.0309(19) 0.0158(18) 0.054(3) 0.0059(19) 0.0052(18) 0.0081(16)
C27 0.0238(17) 0.024(2) 0.057(3) 0.001(2) -0.0013(18) 0.0050(16)
C28 0.0141(15) 0.028(2) 0.061(3) -0.001(2) -0.0004(17) 0.0021(15)
C29 0.0165(14) 0.0146(17) 0.044(2) -0.0035(16) 0.0025(14) -0.0018(13)
C30 0.0192(14) 0.0178(17) 0.0239(16) -0.0006(14) 0.0045(12) 0.0027(13)
C31 0.0321(18) 0.0171(18) 0.0273(18) -0.0008(15) 0.0049(14) 0.0059(15)
C32 0.0247(16) 0.0244(19) 0.0307(19) 0.0050(16) 0.0064(14) 0.0076(15)
C33 0.0235(16) 0.025(2) 0.0296(19) 0.0020(16) 0.0001(14) 0.0034(15)
C34 0.0207(15) 0.0217(18) 0.0263(17) -0.0017(15) 0.0042(13) -0.0013(14)
C35 0.0151(13) 0.0170(17) 0.0301(18) 0.0025(15) 0.0029(13) -0.0005(12)
C36 0.0215(15) 0.0179(17) 0.0294(18) 0.0050(15) 0.0035(13) 0.0022(13)
C37 0.0182(15) 0.0180(18) 0.039(2) 0.0043(16) 0.0025(14) 0.0006(13)
C38 0.0175(14) 0.0197(18) 0.041(2) 0.0046(16) 0.0098(14) 0.0010(13)
C39 0.0245(15) 0.0170(17) 0.0274(18) 0.0002(15) 0.0064(13) -0.0045(14)
C40 0.0192(14) 0.0203(18) 0.036(2) 0.0046(16) 0.0068(14) -0.0046(13)
C41 0.0172(15) 0.036(2) 0.042(2) 0.005(2) 0.0017(15) -0.0016(16)
C42 0.0246(18) 0.031(2) 0.052(3) 0.010(2) -0.0012(18) 0.0044(17)
C43 0.035(2) 0.018(2) 0.065(3) 0.004(2) -0.002(2) 0.0043(17)
C44 0.0234(17) 0.024(2) 0.051(3) 0.000(2) 0.0024(17) -0.0003(16)
N1 0.0138(11) 0.0186(15) 0.0263(15) 0.0026(12) 0.0060(10) -0.0002(11)
N2 0.0126(11) 0.0157(14) 0.0276(15) 0.0023(12) 0.0059(10) -0.0010(10)
N3 0.0132(11) 0.0146(14) 0.0238(14) 0.0008(12) 0.0044(10) -0.0003(10)
N4 0.0115(10) 0.0146(14) 0.0269(14) 0.0019(12) 0.0051(10) -0.0040(10)
N5 0.0132(11) 0.0095(13) 0.0320(16) -0.0004(12) -0.0019(11) -0.0023(10)
N6 0.0129(11) 0.0165(14) 0.0332(16) 0.0075(13) 0.0054(11) -0.0037(10)
N7 0.0139(11) 0.0204(15) 0.0243(14) -0.0027(12) 0.0042(10) 0.0022(11)
N8 0.0163(11) 0.0161(14) 0.0224(14) 0.0011(12) 0.0055(10) -0.0016(11)
N9 0.0125(11) 0.0154(14) 0.0251(14) 0.0014(12) 0.0028(10) -0.0020(10)
N10 0.0128(11) 0.0192(15) 0.0268(15) 0.0017(12) 0.0033(10) 0.0004(11)
Cl1 0.0214(3) 0.0250(5) 0.0286(4) -0.0013(4) 0.0082(3) -0.0037(3)
O1 0.0168(10) 0.0218(13) 0.0330(14) 0.0072(11) 0.0056(10) -0.0002(10)
Ru1 0.01349(10) 0.01329(13) 0.02195(12) 0.00005(10) 0.00494(9) -0.00110(9)
Ru2 0.01247(10) 0.01583(13) 0.02354(13) 0.00195(11) 0.00217(9) -0.00131(9)
F1B 0.106(3) 0.0240(15) 0.0459(17) 0.0039(13) 0.0071(17) 0.0070(17)
F2B 0.0529(14) 0.0576(19) 0.0543(16) 0.0187(14) 0.0310(12) 0.0295(14)
F3B 0.0248(12) 0.066(2) 0.0424(15) 0.0045(14) -0.0013(11) -0.0036(13)
F4B 0.0614(17) 0.073(2) 0.0251(13) 0.0061(14) 0.0176(12) 0.0129(16)
F5B 0.0655(19) 0.0308(15) 0.0530(18) -0.0048(14) 0.0006(15) -0.0021(14)
F6B 0.0276(14) 0.083(3) 0.082(2) 0.019(2) -0.0146(15) 0.0053(16)
P1B 0.0200(4) 0.0250(5) 0.0272(5) 0.0000(4) 0.0052(3) 0.0040(4)
F1C 0.057(2) 0.0368(19) 0.089(3) 0.012(2) 0.0196(19) -0.0030(17)
F2C 0.0258(14) 0.049(2) 0.054(2) -0.0046(17) 0.0054(14) 0.0085(15)
F3C 0.060(2) 0.057(2) 0.055(2) -0.0246(18) -0.0271(17) 0.0202(19)
F4C 0.070(2) 0.0349(19) 0.067(2) 0.0076(18) 0.0326(18) 0.0006(18)
F5C 0.0456(18) 0.046(2) 0.0483(19) -0.0075(17) 0.0119(15) 0.0138(16)
F6C 0.0364(17) 0.062(2) 0.0389(18) -0.0145(17) -0.0091(14) 0.0090(17)
P1C 0.0251(6) 0.0202(7) 0.0265(6) -0.0010(6) -0.0015(5) 0.0008(5)
F1C' 0.060(4) 0.041(3) 0.050(4) 0.001(3) -0.011(4) 0.003(3)
F2C' 0.044(3) 0.064(4) 0.055(4) 0.009(4) 0.007(3) 0.000(3)
F3C' 0.045(4) 0.042(4) 0.035(3) 0.009(3) -0.002(3) -0.007(4)
F4C' 0.064(4) 0.041(3) 0.054(4) 0.000(3) 0.005(4) 0.001(3)
F5C' 0.045(3) 0.069(5) 0.060(4) 0.004(4) 0.011(3) 0.005(3)
F6C' 0.045(4) 0.032(4) 0.040(3) -0.003(3) 0.002(3) 0.007(4)
P1C' 0.036(2) 0.033(2) 0.039(2) 0.0052(19) -0.0006(18) -0.0018(19)
O1R 0.0430(17) 0.044(2) 0.0371(17) -0.0062(15) 0.0105(14) 0.0041(15)
C1R 0.040(2) 0.026(2) 0.041(2) -0.0039(19) 0.0055(19) -0.0008(18)
C2R 0.110(5) 0.049(4) 0.066(4) -0.015(3) 0.028(4) -0.027(4)
C3R 0.046(2) 0.054(3) 0.049(3) 0.009(3) 0.019(2) 0.014(2)
C1S 0.081(3) 0.061(3) 0.066(3) -0.005(3) 0.005(3) -0.012(2)
Cl1S 0.0903(13) 0.0580(11) 0.0602(11) -0.0087(9) 0.0121(9) -0.0073(10)
Cl2S 0.0533(10) 0.0749(14) 0.1226(19) -0.0046(14) 0.0147(11) -0.0124(10)
C1S' 0.081(3) 0.061(3) 0.066(3) -0.005(3) 0.005(3) -0.012(2)
Cl1' 0.0903(13) 0.0580(11) 0.0602(11) -0.0087(9) 0.0121(9) -0.0073(10)
Cl2' 0.0533(10) 0.0749(14) 0.1226(19) -0.0046(14) 0.0147(11) -0.0124(10)
C1T 0.049(3) 0.123(7) 0.099(6) 0.005(5) 0.017(4) -0.033(4)
Cl1T 0.0817(15) 0.0801(16) 0.216(3) -0.0066(19) -0.0040(18) -0.0061(13)
Cl2T 0.1190(18) 0.188(3) 0.159(3) -0.027(2) 0.0654(17) -0.048(2)

loop_
_atom_type_symbol
_atom_type_description
_atom_type_scat_dispersion_real
_atom_type_scat_dispersion_imag
_atom_type_scat_source
C C 0.0033 0.0016 'International Tables Vol C Tables 4.2.6.8 and 6.1.1.4'
H H 0.0000 0.0000 'International Tables Vol C Tables 4.2.6.8 and 6.1.1.4'
N N 0.0061 0.0033 'International Tables Vol C Tables 4.2.6.8 and 6.1.1.4'
O O 0.0106 0.0060 'International Tables Vol C Tables 4.2.6.8 and 6.1.1.4'
F F 0.0171 0.0103 'International Tables Vol C Tables 4.2.6.8 and 6.1.1.4'
P P 0.1023 0.0942 'International Tables Vol C Tables 4.2.6.8 and 6.1.1.4'
Cl Cl 0.1484 0.1585 'International Tables Vol C Tables 4.2.6.8 and 6.1.1.4'
Ru Ru -1.2594 0.8363 'International Tables Vol C Tables 4.2.6.8 and 6.1.1.4'

loop_
_geom_angle_atom_site_label_1
_geom_angle_atom_site_label_2
_geom_angle_atom_site_label_3
_geom_angle
N1 C1 C2 122.4(4)
C3 C2 C1 119.4(4)
C2 C3 C4 119.6(4)
C3 C4 C5 118.2(4)
N1 C5 C4 121.5(3)
N1 C5 C6 115.3(3)
C4 C5 C6 123.2(3)
N2 C6 C7 119.5(4)
N2 C6 C5 113.4(3)
C7 C6 C5 127.1(3)
C8 C7 C6 118.9(4)
C7 C8 C9 120.6(4)
C10 C9 C8 119.3(4)
N2 C10 C9 119.7(3)
N2 C10 C11 112.1(3)
C9 C10 C11 128.2(3)
N3 C11 C12 109.9(3)
N3 C11 C10 116.3(3)
C12 C11 C10 133.7(3)
C14 C12 C11 103.2(3)
C14 C12 C13 128.3(3)
C11 C12 C13 128.5(3)
N4 C14 C12 110.9(3)
N4 C14 C15 117.3(3)
C12 C14 C15 131.8(3)
N5 C15 C16 119.6(3)
N5 C15 C14 112.0(3)
C16 C15 C14 128.4(4)
C15 C16 C17 119.0(4)
C16 C17 C18 120.7(4)
C19 C18 C17 118.5(4)
N5 C19 C18 120.8(4)
N5 C19 C20 112.3(3)
C18 C19 C20 126.9(4)
N6 C20 C21 121.0(4)
N6 C20 C19 115.4(3)
C21 C20 C19 123.6(4)
C22 C21 C20 119.8(4)
C21 C22 C23 119.4(4)
C22 C23 C24 119.6(4)
N6 C24 C23 121.5(4)
N7 C25 C26 122.1(4)
C27 C26 C25 120.2(4)
C26 C27 C28 117.6(4)
C27 C28 C29 120.3(4)
N7 C29 C28 121.9(4)
N8 C30 C31 124.2(3)
C32 C31 C30 117.7(4)
C33 C32 C31 119.1(4)
C32 C33 C34 119.5(4)
N8 C34 C33 122.9(4)
N9 C35 C36 123.0(4)
C37 C36 C35 119.1(4)
C36 C37 C38 119.1(3)
C37 C38 C39 118.4(4)
N9 C39 C38 122.3(4)
N10 C40 C41 121.6(4)
C42 C41 C40 120.3(4)
C41 C42 C43 118.8(4)
C44 C43 C42 119.0(4)
N10 C44 C43 122.5(4)
C1 N1 C5 118.8(3)
C1 N1 Ru1 128.0(3)
C5 N1 Ru1 113.1(2)
C10 N2 C6 122.1(3)
C10 N2 Ru1 120.3(2)
C6 N2 Ru1 117.6(3)
N4 N3 C11 108.9(3)
N4 N3 Ru1 139.1(2)
C11 N3 Ru1 111.9(2)
N3 N4 C14 107.1(3)
N3 N4 Ru2 141.8(2)
C14 N4 Ru2 111.0(2)
C15 N5 C19 121.4(3)
C15 N5 Ru2 120.1(2)
C19 N5 Ru2 118.5(3)
C24 N6 C20 118.5(3)
C24 N6 Ru2 127.9(3)
C20 N6 Ru2 113.6(3)
C25 N7 C29 117.9(3)
C25 N7 Ru1 123.7(2)
C29 N7 Ru1 118.4(3)
C30 N8 C34 116.6(3)
C30 N8 Ru1 122.4(2)
C34 N8 Ru1 120.9(3)
C35 N9 C39 118.1(3)
C35 N9 Ru2 122.6(2)
C39 N9 Ru2 119.1(2)
C40 N10 C44 117.8(3)
C40 N10 Ru2 118.6(3)
C44 N10 Ru2 123.5(2)
N2 Ru1 N1 80.61(12)
N2 Ru1 N3 79.42(12)
N1 Ru1 N3 160.03(12)
N2 Ru1 N7 90.89(12)
N1 Ru1 N7 91.74(12)
N3 Ru1 N7 89.02(11)
N2 Ru1 N8 89.95(12)
N1 Ru1 N8 88.12(12)
N3 Ru1 N8 91.41(11)
N7 Ru1 N8 179.12(12)
N2 Ru1 Cl1 173.68(9)
N1 Ru1 Cl1 93.25(9)
N3 Ru1 Cl1 106.72(9)
N7 Ru1 Cl1 87.78(9)
N8 Ru1 Cl1 91.36(9)
N5 Ru2 N6 80.13(13)
N5 Ru2 N10 92.43(12)
N6 Ru2 N10 91.56(12)
N5 Ru2 N4 79.58(12)
N6 Ru2 N4 159.70(12)
N10 Ru2 N4 89.43(12)
N5 Ru2 N9 91.33(12)
N6 Ru2 N9 88.94(12)
N10 Ru2 N9 176.24(12)
N4 Ru2 N9 91.39(11)
N5 Ru2 O1 172.01(11)
N6 Ru2 O1 91.89(12)
N10 Ru2 O1 87.96(11)
N4 Ru2 O1 108.41(11)
N9 Ru2 O1 88.30(11)
F6B P1B F5B 91.38(19)
F6B P1B F4B 89.46(19)
F5B P1B F4B 90.89(19)
F6B P1B F3B 179.1(2)
F5B P1B F3B 89.45(17)
F4B P1B F3B 90.26(16)
F6B P1B F1B 89.0(2)
F5B P1B F1B 179.5(2)
F4B P1B F1B 89.27(19)
F3B P1B F1B 90.12(19)
F6B P1B F2B 91.33(19)
F5B P1B F2B 90.55(18)
F4B P1B F2B 178.3(2)
F3B P1B F2B 88.93(16)
F1B P1B F2B 89.29(19)
F3C P1C F4C 92.3(2)
F3C P1C F1C 90.6(2)
F4C P1C F1C 176.8(2)
F3C P1C F5C 91.6(2)
F4C P1C F5C 92.4(2)
F1C P1C F5C 88.7(2)
F3C P1C F6C 177.8(2)
F4C P1C F6C 89.0(2)
F1C P1C F6C 88.0(2)
F5C P1C F6C 90.1(2)
F3C P1C F2C 88.8(2)
F4C P1C F2C 89.6(2)
F1C P1C F2C 89.3(2)
F5C P1C F2C 178.0(2)
F6C P1C F2C 89.4(2)
F3C' P1C' F4C' 90.4(5)
F3C' P1C' F1C' 92.8(5)
F4C' P1C' F1C' 176.3(6)
F3C' P1C' F2C' 88.6(5)
F4C' P1C' F2C' 91.0(5)
F1C' P1C' F2C' 87.4(5)
F3C' P1C' F5C' 91.4(5)
F4C' P1C' F5C' 92.9(6)
F1C' P1C' F5C' 88.7(5)
F2C' P1C' F5C' 176.1(6)
F3C' P1C' F6C' 178.1(5)
F4C' P1C' F6C' 89.6(5)
F1C' P1C' F6C' 87.1(5)
F2C' P1C' F6C' 89.5(5)
F5C' P1C' F6C' 90.5(5)
O1R C1R C3R 122.0(5)
O1R C1R C2R 119.7(5)
C3R C1R C2R 118.3(5)
Cl2S C1S Cl1S 110.2(4)
Cl1' C1S' Cl2' 109.9(6)
Cl2T C1T Cl1T 113.7(5)

loop_
_geom_bond_atom_site_label_1
_geom_bond_atom_site_label_2
_geom_bond_distance
C1 N1 1.328(5)
C1 C2 1.384(5)
C2 C3 1.372(6)
C3 C4 1.385(6)
C4 C5 1.403(5)
C5 N1 1.359(5)
C5 C6 1.470(5)
C6 N2 1.366(5)
C6 C7 1.392(6)
C7 C8 1.381(6)
C8 C9 1.387(6)
C9 C10 1.386(6)
C10 N2 1.346(5)
C10 C11 1.465(5)
C11 N3 1.376(5)
C11 C12 1.406(5)
C12 C14 1.398(5)
C12 C13 1.489(5)
C14 N4 1.381(5)
C14 C15 1.455(5)
C15 N5 1.359(5)
C15 C16 1.386(5)
C16 C17 1.387(6)
C17 C18 1.390(7)
C18 C19 1.368(6)
C19 N5 1.360(5)
C19 C20 1.473(6)
C20 N6 1.357(5)
C20 C21 1.413(6)
C21 C22 1.363(7)
C22 C23 1.370(6)
C23 C24 1.402(6)
C24 N6 1.356(5)
C25 N7 1.341(5)
C25 C26 1.386(6)
C26 C27 1.371(6)
C27 C28 1.374(7)
C28 C29 1.383(5)
C29 N7 1.349(4)
C30 N8 1.341(5)
C30 C31 1.401(5)
C31 C32 1.388(5)
C32 C33 1.381(6)
C33 C34 1.384(5)
C34 N8 1.358(5)
C35 N9 1.328(5)
C35 C36 1.387(5)
C36 C37 1.384(6)
C37 C38 1.388(6)
C38 C39 1.398(5)
C39 N9 1.358(5)
C40 N10 1.342(4)
C40 C41 1.396(6)
C41 C42 1.346(7)
C42 C43 1.384(6)
C43 C44 1.382(6)
C44 N10 1.349(6)
N1 Ru1 2.058(3)
N2 Ru1 1.949(3)
N3 N4 1.345(4)
N3 Ru1 2.088(3)
N4 Ru2 2.105(3)
N5 Ru2 1.950(3)
N6 Ru2 2.046(3)
N7 Ru1 2.090(3)
N8 Ru1 2.096(3)
N9 Ru2 2.106(3)
N10 Ru2 2.088(3)
Cl1 Ru1 2.4170(10)
O1 Ru2 2.161(3)
F1B P1B 1.587(3)
F2B P1B 1.601(3)
F3B P1B 1.587(3)
F4B P1B 1.583(3)
F5B P1B 1.579(3)
F6B P1B 1.576(3)
F1C P1C 1.595(4)
F2C P1C 1.600(3)
F3C P1C 1.574(3)
F4C P1C 1.592(4)
F5C P1C 1.596(3)
F6C P1C 1.597(3)
F1C' P1C' 1.594(5)
F2C' P1C' 1.596(5)
F3C' P1C' 1.581(5)
F4C' P1C' 1.592(5)
F5C' P1C' 1.596(5)
F6C' P1C' 1.597(5)
O1R C1R 1.235(6)
C1R C3R 1.436(7)
C1R C2R 1.490(8)
C1S Cl2S 1.763(6)
C1S Cl1S 1.779(6)
C1S' Cl1' 1.781(8)
C1S' Cl2' 1.782(9)
C1T Cl2T 1.633(9)
C1T Cl1T 1.741(10)

loop_
_geom_torsion_atom_site_label_1
_geom_torsion_atom_site_label_2
_geom_torsion_atom_site_label_3
_geom_torsion_atom_site_label_4
_geom_torsion
N1 C1 C2 C3 -0.7(6)
C1 C2 C3 C4 0.5(6)
C2 C3 C4 C5 -0.8(6)
C3 C4 C5 N1 1.5(6)
C3 C4 C5 C6 -179.4(4)
N1 C5 C6 N2 0.1(5)
C4 C5 C6 N2 -179.1(3)
N1 C5 C6 C7 179.3(4)
C4 C5 C6 C7 0.0(6)
N2 C6 C7 C8 -1.3(6)
C5 C6 C7 C8 179.5(4)
C6 C7 C8 C9 0.6(6)
C7 C8 C9 C10 0.6(6)
C8 C9 C10 N2 -1.0(6)
C8 C9 C10 C11 -178.2(4)
N2 C10 C11 N3 1.8(4)
C9 C10 C11 N3 179.2(4)
N2 C10 C11 C12 -174.7(4)
C9 C10 C11 C12 2.7(7)
N3 C11 C12 C14 -0.1(4)
C10 C11 C12 C14 176.5(4)
N3 C11 C12 C13 178.1(4)
C10 C11 C12 C13 -5.3(7)
C11 C12 C14 N4 0.8(4)
C13 C12 C14 N4 -177.4(4)
C11 C12 C14 C15 180.0(4)
C13 C12 C14 C15 1.8(7)
N4 C14 C15 N5 3.0(4)
C12 C14 C15 N5 -176.1(4)
N4 C14 C15 C16 -179.5(4)
C12 C14 C15 C16 1.4(7)
N5 C15 C16 C17 0.3(6)
C14 C15 C16 C17 -177.1(4)
C15 C16 C17 C18 0.0(6)
C16 C17 C18 C19 -1.0(6)
C17 C18 C19 N5 1.7(6)
C17 C18 C19 C20 -179.3(4)
N5 C19 C20 N6 2.8(5)
C18 C19 C20 N6 -176.2(4)
N5 C19 C20 C21 -175.6(3)
C18 C19 C20 C21 5.4(6)
N6 C20 C21 C22 1.9(6)
C19 C20 C21 C22 -179.8(4)
C20 C21 C22 C23 1.1(6)
C21 C22 C23 C24 -2.0(6)
C22 C23 C24 N6 0.0(6)
N7 C25 C26 C27 -0.2(7)
C25 C26 C27 C28 0.8(7)
C26 C27 C28 C29 -0.3(7)
C27 C28 C29 N7 -0.8(7)
N8 C30 C31 C32 0.9(6)
C30 C31 C32 C33 0.5(6)
C31 C32 C33 C34 -0.7(6)
C32 C33 C34 N8 -0.6(6)
N9 C35 C36 C37 -0.5(6)
C35 C36 C37 C38 0.9(6)
C36 C37 C38 C39 -0.8(6)
C37 C38 C39 N9 0.3(6)
N10 C40 C41 C42 0.7(7)
C40 C41 C42 C43 -0.4(8)
C41 C42 C43 C44 -0.7(8)
C42 C43 C44 N10 1.6(8)
C2 C1 N1 C5 1.4(5)
C2 C1 N1 Ru1 179.7(3)
C4 C5 N1 C1 -1.7(5)
C6 C5 N1 C1 179.0(3)
C4 C5 N1 Ru1 179.7(3)
C6 C5 N1 Ru1 0.5(4)
C9 C10 N2 C6 0.3(5)
C11 C10 N2 C6 177.9(3)
C9 C10 N2 Ru1 -178.9(3)
C11 C10 N2 Ru1 -1.2(4)
C7 C6 N2 C10 0.9(5)
C5 C6 N2 C10 -179.8(3)
C7 C6 N2 Ru1 -179.9(3)
C5 C6 N2 Ru1 -0.7(4)
C12 C11 N3 N4 -0.7(4)
C10 C11 N3 N4 -178.0(3)
C12 C11 N3 Ru1 175.8(2)
C10 C11 N3 Ru1 -1.5(4)
C11 N3 N4 C14 1.2(4)
Ru1 N3 N4 C14 -173.8(3)
C11 N3 N4 Ru2 -174.4(3)
Ru1 N3 N4 Ru2 10.6(6)
C12 C14 N4 N3 -1.3(4)
C15 C14 N4 N3 179.4(3)
C12 C14 N4 Ru2 175.8(2)
C15 C14 N4 Ru2 -3.5(4)
C16 C15 N5 C19 0.4(5)
C14 C15 N5 C19 178.2(3)
C16 C15 N5 Ru2 -178.7(3)
C14 C15 N5 Ru2 -0.9(4)
C18 C19 N5 C15 -1.5(5)
C20 C19 N5 C15 179.4(3)
C18 C19 N5 Ru2 177.7(3)
C20 C19 N5 Ru2 -1.5(4)
C23 C24 N6 C20 2.9(5)
C23 C24 N6 Ru2 -176.5(3)
C21 C20 N6 C24 -3.9(5)
C19 C20 N6 C24 177.7(3)
C21 C20 N6 Ru2 175.6(3)
C19 C20 N6 Ru2 -2.8(4)
C26 C25 N7 C29 -0.9(6)
C26 C25 N7 Ru1 179.7(3)
C28 C29 N7 C25 1.4(6)
C28 C29 N7 Ru1 -179.1(3)
C31 C30 N8 C34 -2.1(5)
C31 C30 N8 Ru1 174.7(3)
C33 C34 N8 C30 1.9(5)
C33 C34 N8 Ru1 -174.9(3)
C36 C35 N9 C39 0.0(5)
C36 C35 N9 Ru2 175.1(3)
C38 C39 N9 C35 0.1(5)
C38 C39 N9 Ru2 -175.2(3)
C41 C40 N10 C44 0.1(6)
C41 C40 N10 Ru2 177.1(3)
C43 C44 N10 C40 -1.3(7)
C43 C44 N10 Ru2 -178.1(4)
C10 N2 Ru1 N1 179.9(3)
C6 N2 Ru1 N1 0.7(3)
C10 N2 Ru1 N3 0.4(3)
C6 N2 Ru1 N3 -178.8(3)
C10 N2 Ru1 N7 -88.5(3)
C6 N2 Ru1 N7 92.4(3)
C10 N2 Ru1 N8 91.8(3)
C6 N2 Ru1 N8 -87.4(3)
C10 N2 Ru1 Cl1 -166.3(6)
C6 N2 Ru1 Cl1 14.6(10)
C1 N1 Ru1 N2 -179.0(3)
C5 N1 Ru1 N2 -0.7(2)
C1 N1 Ru1 N3 -177.7(3)
C5 N1 Ru1 N3 0.6(5)
C1 N1 Ru1 N7 90.4(3)
C5 N1 Ru1 N7 -91.3(3)
C1 N1 Ru1 N8 -88.8(3)
C5 N1 Ru1 N8 89.6(3)
C1 N1 Ru1 Cl1 2.5(3)
C5 N1 Ru1 Cl1 -179.1(2)
N4 N3 Ru1 N2 175.5(4)
C11 N3 Ru1 N2 0.7(2)
N4 N3 Ru1 N1 174.2(3)
C11 N3 Ru1 N1 -0.7(5)
N4 N3 Ru1 N7 -93.4(3)
C11 N3 Ru1 N7 91.7(2)
N4 N3 Ru1 N8 85.9(3)
C11 N3 Ru1 N8 -89.0(2)
N4 N3 Ru1 Cl1 -6.0(4)
C11 N3 Ru1 Cl1 179.1(2)
C25 N7 Ru1 N2 -52.9(3)
C29 N7 Ru1 N2 127.6(3)
C25 N7 Ru1 N1 27.7(3)
C29 N7 Ru1 N1 -151.8(3)
C25 N7 Ru1 N3 -132.3(3)
C29 N7 Ru1 N3 48.2(3)
C25 N7 Ru1 N8 109(8)
C29 N7 Ru1 N8 -71(8)
C25 N7 Ru1 Cl1 120.9(3)
C29 N7 Ru1 Cl1 -58.6(3)
C30 N8 Ru1 N2 -42.8(3)
C34 N8 Ru1 N2 133.8(3)
C30 N8 Ru1 N1 -123.4(3)
C34 N8 Ru1 N1 53.2(3)
C30 N8 Ru1 N3 36.6(3)
C34 N8 Ru1 N3 -146.8(3)
C30 N8 Ru1 N7 155(8)
C34 N8 Ru1 N7 -28(8)
C30 N8 Ru1 Cl1 143.3(3)
C34 N8 Ru1 Cl1 -40.0(3)
C15 N5 Ru2 N6 179.1(3)
C19 N5 Ru2 N6 0.0(3)
C15 N5 Ru2 N10 -89.7(3)
C19 N5 Ru2 N10 91.2(3)
C15 N5 Ru2 N4 -0.7(3)
C19 N5 Ru2 N4 -179.9(3)
C15 N5 Ru2 N9 90.4(3)
C19 N5 Ru2 N9 -88.7(3)
C15 N5 Ru2 O1 177.6(7)
C19 N5 Ru2 O1 -1.5(9)
C24 N6 Ru2 N5 -179.0(3)
C20 N6 Ru2 N5 1.6(2)
C24 N6 Ru2 N10 88.8(3)
C20 N6 Ru2 N10 -90.6(3)
C24 N6 Ru2 N4 -178.6(3)
C20 N6 Ru2 N4 2.0(5)
C24 N6 Ru2 N9 -87.4(3)
C20 N6 Ru2 N9 93.1(3)
C24 N6 Ru2 O1 0.8(3)
C20 N6 Ru2 O1 -178.6(2)
C40 N10 Ru2 N5 135.8(3)
C44 N10 Ru2 N5 -47.3(4)
C40 N10 Ru2 N6 -144.0(3)
C44 N10 Ru2 N6 32.8(4)
C40 N10 Ru2 N4 56.3(3)
C44 N10 Ru2 N4 -126.9(3)
C40 N10 Ru2 N9 -46.4(19)
C44 N10 Ru2 N9 130.4(17)
C40 N10 Ru2 O1 -52.2(3)
C44 N10 Ru2 O1 124.7(3)
N3 N4 Ru2 N5 177.8(4)
C14 N4 Ru2 N5 2.3(2)
N3 N4 Ru2 N6 177.4(3)
C14 N4 Ru2 N6 1.9(5)
N3 N4 Ru2 N10 -89.7(4)
C14 N4 Ru2 N10 94.8(2)
N3 N4 Ru2 N9 86.7(4)
C14 N4 Ru2 N9 -88.8(2)
N3 N4 Ru2 O1 -2.0(4)
C14 N4 Ru2 O1 -177.5(2)
C35 N9 Ru2 N5 -36.9(3)
C39 N9 Ru2 N5 138.2(3)
C35 N9 Ru2 N6 -117.0(3)
C39 N9 Ru2 N6 58.1(3)
C35 N9 Ru2 N10 145.3(17)
C39 N9 Ru2 N10 -39.6(19)
C35 N9 Ru2 N4 42.7(3)
C39 N9 Ru2 N4 -142.2(3)
C35 N9 Ru2 O1 151.1(3)
C39 N9 Ru2 O1 -33.8(3)
